data_4126942
loop_
_publ_author_name
'Liu, Liu Leo'
'Zhou, Jiliang'
'Cao, Levy L.'
'Andrews, Ryan'
'Falconer, Rosalyn L.'
'Russell, Christopher A.'
'Stephan, Douglas W.'

_publ_section_title
;
 A Transient Vinylphosphinidene via a Phosphirene-Phosphinidene
 Rearrangement.
;
_journal_name_full 'Journal of the American Chemical Society'
_journal_paper_doi 10.1021/jacs.7b11791
_journal_year 2017
_chemical_formula_sum 'C32.5 H41 N2 O2 P'
_chemical_formula_weight 522.64
_space_group_crystal_system monoclinic
_space_group_IT_number 4
_space_group_name_Hall 'P 2yb'
_space_group_name_H-M_alt 'P 1 21 1'
_symmetry_space_group_name_Hall 'P 2yb'
_symmetry_space_group_name_H-M 'P 1 21 1'
_atom_sites_solution_hydrogens geom
_audit_creation_method SHELXL-2014/7
_cell_angle_alpha 90
_cell_angle_beta 91.684(3)
_cell_angle_gamma 90
_cell_formula_units_Z 4
_cell_length_a 8.547(2)
_cell_length_b 32.301(8)
_cell_length_c 10.629(3)
_cell_measurement_reflns_used 5085
_cell_measurement_temperature 150(2)
_cell_measurement_theta_max 21.89
_cell_measurement_theta_min 2.38
_cell_volume 2933.2(13)
_computing_cell_refinement 'Bruker SAINT'
_computing_data_collection 'Bruker APEX2'
_computing_data_reduction 'Bruker SAINT'
_computing_molecular_graphics 'Ortep 3'
_computing_structure_refinement 'SHELXL-2014/7 (Sheldrick, 2014)'
_computing_structure_solution 'SHELXT-2014/4 (Sheldrick, 2015)'
_diffrn_ambient_temperature 150(2)
_diffrn_measured_fraction_theta_full 0.999
_diffrn_measured_fraction_theta_max 0.999
_diffrn_measurement_device_type 'Bruker APEX-II CCD'
_diffrn_measurement_method '\f and \w scans'
_diffrn_radiation_type MoK\a
_diffrn_radiation_wavelength 0.71073
_diffrn_reflns_av_R_equivalents 0.0994
_diffrn_reflns_av_unetI/netI 0.1167
_diffrn_reflns_Laue_measured_fraction_full 0.999
_diffrn_reflns_Laue_measured_fraction_max 0.999
_diffrn_reflns_limit_h_max 9
_diffrn_reflns_limit_h_min -10
_diffrn_reflns_limit_k_max 39
_diffrn_reflns_limit_k_min -36
_diffrn_reflns_limit_l_max 13
_diffrn_reflns_limit_l_min -13
_diffrn_reflns_number 42447
_diffrn_reflns_point_group_measured_fraction_full 0.999
_diffrn_reflns_point_group_measured_fraction_max 0.999
_diffrn_reflns_theta_full 25.242
_diffrn_reflns_theta_max 26.018
_diffrn_reflns_theta_min 1.917
_exptl_absorpt_coefficient_mu 0.125
_exptl_absorpt_correction_T_max 0.7454
_exptl_absorpt_correction_T_min 0.6636
_exptl_absorpt_correction_type multi-scan
_exptl_absorpt_process_details
;
multi-scan from symmetry-related measurements
Sortav (Blessing 1995)
;
_exptl_crystal_colour colorless
_exptl_crystal_density_diffrn 1.184
_exptl_crystal_description block
_exptl_crystal_F_000 1124
_exptl_crystal_size_max 0.13
_exptl_crystal_size_mid 0.12
_exptl_crystal_size_min 0.07
_refine_diff_density_max 0.488
_refine_diff_density_min -0.365
_refine_diff_density_rms 0.068
_refine_ls_abs_structure_details
;
 Refined as an inversion twin.
;
_refine_ls_abs_structure_Flack 0.33(19)
_refine_ls_extinction_method none
_refine_ls_goodness_of_fit_ref 1.014
_refine_ls_hydrogen_treatment constr
_refine_ls_matrix_type full
_refine_ls_number_parameters 677
_refine_ls_number_reflns 11189
_refine_ls_number_restraints 7
_refine_ls_restrained_S_all 1.015
_refine_ls_R_factor_all 0.1285
_refine_ls_R_factor_gt 0.0719
_refine_ls_shift/su_max 0.000
_refine_ls_shift/su_mean 0.000
_refine_ls_structure_factor_coef Fsqd
_refine_ls_weighting_details 'w=1/[\s^2^(Fo^2^)+(0.0889P)^2^+1.2801P] where P=(Fo^2^+2Fc^2^)/3'
_refine_ls_weighting_scheme calc
_refine_ls_wR_factor_gt 0.1572
_refine_ls_wR_factor_ref 0.1812
_reflns_Friedel_coverage 0.963
_reflns_Friedel_fraction_full 0.999
_reflns_Friedel_fraction_max 0.999
_reflns_number_gt 7273
_reflns_number_total 11189
_reflns_threshold_expression 'I > 2\s(I)'
_cod_data_source_file ja7b11791_si_002.cif
_cod_data_source_block 2
_cod_original_cell_volume 2933.1(13)
_cod_original_formula_sum 'C32.50 H41 N2 O2 P'
_cod_database_code 4126942
_shelx_shelxl_version_number 2014/7
_shelx_space_group_comment
;
The symmetry employed for this shelxl refinement is uniquely defined
by the following loop, which should always be used as a source of
symmetry information in preference to the above space-group names.
They are only intended as comments.
;

loop_
_space_group_symop_operation_xyz
'x, y, z'
'-x, y+1/2, -z'

loop_
_atom_site_label
_atom_site_type_symbol
_atom_site_fract_x
_atom_site_fract_y
_atom_site_fract_z
_atom_site_U_iso_or_equiv
_atom_site_adp_type
_atom_site_occupancy
_atom_site_site_symmetry_order
_atom_site_calc_flag
_atom_site_refinement_flags_posn
_atom_site_refinement_flags_adp
P1 P 0.2337(2) 0.40745(6) 0.55315(16) 0.0224(4) Uani 1 1 d . .
P2 P 0.3347(2) 0.59438(6) 0.26736(16) 0.0226(4) Uani 1 1 d . .
N1 N 0.2720(7) 0.39573(16) 0.3944(5) 0.0204(13) Uani 1 1 d . .
N2 N 0.2271(6) 0.32878(16) 0.3032(5) 0.0176(13) Uani 1 1 d . .
N3 N 0.3830(7) 0.60437(17) 0.1095(5) 0.0213(13) Uani 1 1 d . .
N4 N 0.3407(6) 0.67070(15) 0.0116(5) 0.0162(12) Uani 1 1 d . .
O1 O 0.3374(6) 0.45306(15) 0.2879(5) 0.0323(13) Uani 1 1 d . .
O2 O 0.2410(6) 0.32252(15) 0.0925(4) 0.0284(13) Uani 1 1 d . .
O3 O 0.3997(6) 0.54421(15) 0.0016(5) 0.0313(13) Uani 1 1 d . .
O4 O 0.3529(6) 0.67526(15) -0.2001(5) 0.0321(13) Uani 1 1 d . .
C1 C 0.2199(8) 0.3508(2) 0.5376(6) 0.0225(16) Uani 1 1 d . .
C2 C 0.2381(8) 0.3536(2) 0.4122(6) 0.0197(15) Uani 1 1 d . .
C3 C 0.3064(8) 0.4161(2) 0.2884(6) 0.0229(16) Uani 1 1 d . .
C4 C 0.2987(9) 0.3904(2) 0.1696(7) 0.0263(17) Uani 1 1 d . .
C5 C 0.2539(8) 0.3451(2) 0.1829(7) 0.0234(17) Uani 1 1 d . .
C6 C 0.4632(12) 0.3915(3) 0.1106(9) 0.060(3) Uani 1 1 d . .
H6A H 0.4614 0.3750 0.0333 0.090 Uiso 1 1 calc R U
H6B H 0.4908 0.4202 0.0910 0.090 Uiso 1 1 calc R U
H6C H 0.5410 0.3800 0.1706 0.090 Uiso 1 1 calc R U
C7 C 0.1775(12) 0.4104(3) 0.0786(7) 0.051(3) Uani 1 1 d . .
H7A H 0.1702 0.3942 0.0006 0.077 Uiso 1 1 calc R U
H7B H 0.0751 0.4109 0.1178 0.077 Uiso 1 1 calc R U
H7C H 0.2099 0.4387 0.0595 0.077 Uiso 1 1 calc R U
C8 C 0.4194(8) 0.4207(2) 0.6322(6) 0.0222(16) Uani 1 1 d . .
C9 C 0.5701(8) 0.4061(2) 0.6042(7) 0.0265(17) Uani 1 1 d . .
C10 C 0.6980(9) 0.4179(2) 0.6793(7) 0.0338(19) Uani 1 1 d . .
H10A H 0.7988 0.4082 0.6581 0.041 Uiso 1 1 calc R U
C11 C 0.6859(9) 0.4429(2) 0.7825(7) 0.0310(18) Uani 1 1 d . .
C12 C 0.5379(9) 0.4583(2) 0.8108(6) 0.0277(18) Uani 1 1 d . .
H12A H 0.5268 0.4762 0.8809 0.033 Uiso 1 1 calc R U
C13 C 0.4062(8) 0.4475(2) 0.7367(6) 0.0221(16) Uani 1 1 d . .
C14 C 0.5989(9) 0.3772(3) 0.4955(8) 0.045(2) Uani 1 1 d . .
H14A H 0.4997 0.3714 0.4506 0.067 Uiso 1 1 calc R U
H14B H 0.6716 0.3903 0.4379 0.067 Uiso 1 1 calc R U
H14C H 0.6443 0.3513 0.5276 0.067 Uiso 1 1 calc R U
C15 C 0.2506(9) 0.4653(2) 0.7750(7) 0.0281(17) Uani 1 1 d . .
H15A H 0.1677 0.4556 0.7165 0.042 Uiso 1 1 calc R U
H15B H 0.2280 0.4561 0.8605 0.042 Uiso 1 1 calc R U
H15C H 0.2555 0.4956 0.7729 0.042 Uiso 1 1 calc R U
C16 C 0.8283(10) 0.4540(3) 0.8644(8) 0.046(2) Uani 1 1 d . .
H16A H 0.7966 0.4720 0.9333 0.070 Uiso 1 1 calc R U
H16B H 0.8753 0.4286 0.8994 0.070 Uiso 1 1 calc R U
H16C H 0.9051 0.4684 0.8136 0.070 Uiso 1 1 calc R U
C17 C 0.1859(8) 0.2854(2) 0.3110(6) 0.0193(15) Uani 1 1 d . .
C18 C 0.3060(8) 0.2561(2) 0.3185(6) 0.0215(16) Uani 1 1 d . .
C19 C 0.2636(9) 0.2150(2) 0.3252(6) 0.0256(17) Uani 1 1 d . .
H19A H 0.3433 0.1945 0.3296 0.031 Uiso 1 1 calc R U
C20 C 0.1097(9) 0.2027(2) 0.3258(6) 0.0268(18) Uani 1 1 d . .
C21 C -0.0079(9) 0.2325(2) 0.3145(6) 0.0257(17) Uani 1 1 d . .
H21A H -0.1145 0.2241 0.3108 0.031 Uiso 1 1 calc R U
C22 C 0.0295(8) 0.2747(2) 0.3085(6) 0.0190(15) Uani 1 1 d . .
C23 C 0.4763(8) 0.2688(2) 0.3152(7) 0.0252(17) Uani 1 1 d . .
H23A H 0.4837 0.2990 0.3105 0.038 Uiso 1 1 calc R U
H23B H 0.5314 0.2590 0.3917 0.038 Uiso 1 1 calc R U
H23C H 0.5241 0.2565 0.2413 0.038 Uiso 1 1 calc R U
C24 C -0.0986(9) 0.3070(2) 0.2939(7) 0.0322(19) Uani 1 1 d . .
H24A H -0.2011 0.2934 0.2943 0.048 Uiso 1 1 calc R U
H24B H -0.0902 0.3267 0.3638 0.048 Uiso 1 1 calc R U
H24C H -0.0872 0.3218 0.2141 0.048 Uiso 1 1 calc R U
C25 C 0.0638(10) 0.1573(2) 0.3366(8) 0.037(2) Uani 1 1 d . .
H25A H -0.0505 0.1549 0.3353 0.056 Uiso 1 1 calc R U
H25B H 0.1054 0.1418 0.2657 0.056 Uiso 1 1 calc R U
H25C H 0.1070 0.1460 0.4158 0.056 Uiso 1 1 calc R U
C26 C 0.1780(8) 0.3197(2) 0.6400(6) 0.0226(16) Uani 1 1 d . .
C27 C 0.2149(11) 0.3403(3) 0.7657(7) 0.044(2) Uani 1 1 d . .
H27A H 0.1554 0.3662 0.7713 0.066 Uiso 1 1 calc R U
H27B H 0.1860 0.3218 0.8342 0.066 Uiso 1 1 calc R U
H27C H 0.3271 0.3464 0.7727 0.066 Uiso 1 1 calc R U
C28 C 0.2696(11) 0.2798(3) 0.6312(9) 0.053(3) Uani 1 1 d . U
H28A H 0.2456 0.2665 0.5500 0.080 Uiso 1 1 calc R U
H28B H 0.3819 0.2859 0.6381 0.080 Uiso 1 1 calc R U
H28C H 0.2407 0.2612 0.6995 0.080 Uiso 1 1 calc R U
C29 C 0.0025(9) 0.3097(3) 0.6353(7) 0.037(2) Uani 1 1 d . .
H29A H -0.0575 0.3354 0.6410 0.055 Uiso 1 1 calc R U
H29B H -0.0248 0.2957 0.5559 0.055 Uiso 1 1 calc R U
H29C H -0.0222 0.2916 0.7060 0.055 Uiso 1 1 calc R U
C30 C 0.3280(8) 0.6509(2) 0.2476(6) 0.0209(16) Uani 1 1 d . .
C31 C 0.3479(8) 0.6468(2) 0.1207(6) 0.0163(15) Uani 1 1 d . .
C32 C 0.3919(8) 0.5819(2) 0.0023(6) 0.0217(16) Uani 1 1 d . .
C33 C 0.4080(8) 0.6077(2) -0.1187(6) 0.0243(17) Uani 1 1 d . .
C34 C 0.3649(8) 0.6530(2) -0.1058(6) 0.0210(16) Uani 1 1 d . .
C35 C 0.3009(11) 0.5885(3) -0.2208(7) 0.045(2) Uani 1 1 d . .
H35A H 0.3271 0.5592 -0.2304 0.067 Uiso 1 1 calc R U
H35B H 0.1916 0.5911 -0.1965 0.067 Uiso 1 1 calc R U
H35C H 0.3155 0.6029 -0.3007 0.067 Uiso 1 1 calc R U
C36 C 0.5803(10) 0.6062(3) -0.1571(8) 0.046(2) Uani 1 1 d . .
H36A H 0.6128 0.5773 -0.1665 0.069 Uiso 1 1 calc R U
H36B H 0.5914 0.6207 -0.2373 0.069 Uiso 1 1 calc R U
H36C H 0.6463 0.6196 -0.0921 0.069 Uiso 1 1 calc R U
C37 C 0.5134(8) 0.5796(2) 0.3561(6) 0.0217(16) Uani 1 1 d . .
C38 C 0.4875(8) 0.5507(2) 0.4525(6) 0.0241(16) Uani 1 1 d . .
C39 C 0.6141(9) 0.5383(2) 0.5277(7) 0.0316(19) Uani 1 1 d . .
H39A H 0.5966 0.5191 0.5936 0.038 Uiso 1 1 calc R U
C40 C 0.7646(9) 0.5525(2) 0.5111(7) 0.0328(19) Uani 1 1 d . .
C41 C 0.7899(9) 0.5807(2) 0.4158(7) 0.0295(18) Uani 1 1 d . .
H41A H 0.8930 0.5904 0.4025 0.035 Uiso 1 1 calc R U
C42 C 0.6660(8) 0.5950(2) 0.3385(6) 0.0271(17) Uani 1 1 d . .
C43 C 0.3275(8) 0.5329(2) 0.4778(7) 0.0282(18) Uani 1 1 d . .
H43A H 0.2502 0.5444 0.4176 0.042 Uiso 1 1 calc R U
H43B H 0.3305 0.5027 0.4687 0.042 Uiso 1 1 calc R U
H43C H 0.2982 0.5400 0.5637 0.042 Uiso 1 1 calc R U
C44 C 0.7060(9) 0.6259(3) 0.2368(8) 0.039(2) Uani 1 1 d . .
H44A H 0.6104 0.6336 0.1892 0.059 Uiso 1 1 calc R U
H44B H 0.7527 0.6507 0.2758 0.059 Uiso 1 1 calc R U
H44C H 0.7806 0.6134 0.1798 0.059 Uiso 1 1 calc R U
C45 C 0.8999(11) 0.5370(3) 0.5935(9) 0.060(3) Uani 1 1 d . .
H45A H 0.9970 0.5504 0.5683 0.090 Uiso 1 1 calc R U
H45B H 0.8806 0.5436 0.6817 0.090 Uiso 1 1 calc R U
H45C H 0.9098 0.5069 0.5839 0.090 Uiso 1 1 calc R U
C46 C 0.3011(8) 0.7140(2) 0.0173(6) 0.0168(15) Uani 1 1 d . .
C47 C 0.1443(8) 0.7251(2) 0.0154(6) 0.0222(16) Uani 1 1 d . .
C48 C 0.1091(8) 0.7672(2) 0.0246(7) 0.0239(17) Uani 1 1 d . .
H48A H 0.0025 0.7756 0.0241 0.029 Uiso 1 1 calc R U
C49 C 0.2246(9) 0.7971(2) 0.0345(6) 0.0250(17) Uani 1 1 d . .
C50 C 0.3798(8) 0.7844(2) 0.0318(6) 0.0227(16) Uani 1 1 d . .
H50A H 0.4601 0.8047 0.0361 0.027 Uiso 1 1 calc R U
C51 C 0.4216(8) 0.7429(2) 0.0231(6) 0.0199(16) Uani 1 1 d . .
C52 C 0.0157(8) 0.6937(2) 0.0024(7) 0.0306(19) Uani 1 1 d . .
H52A H -0.0859 0.7078 0.0031 0.046 Uiso 1 1 calc R U
H52B H 0.0254 0.6787 -0.0771 0.046 Uiso 1 1 calc R U
H52C H 0.0235 0.6742 0.0728 0.046 Uiso 1 1 calc R U
C53 C 0.5909(8) 0.7301(2) 0.0189(7) 0.0259(17) Uani 1 1 d . .
H53A H 0.6577 0.7547 0.0242 0.039 Uiso 1 1 calc R U
H53B H 0.6162 0.7117 0.0900 0.039 Uiso 1 1 calc R U
H53C H 0.6090 0.7155 -0.0602 0.039 Uiso 1 1 calc R U
C54 C 0.1857(10) 0.8423(2) 0.0482(8) 0.037(2) Uani 1 1 d . .
H54A H 0.2827 0.8585 0.0538 0.055 Uiso 1 1 calc R U
H54B H 0.1225 0.8515 -0.0250 0.055 Uiso 1 1 calc R U
H54C H 0.1265 0.8465 0.1248 0.055 Uiso 1 1 calc R U
C55 C 0.2840(8) 0.6825(2) 0.3458(6) 0.0213(16) Uani 1 1 d . .
C56 C 0.3672(12) 0.7243(3) 0.3292(8) 0.056(3) Uani 1 1 d . .
H56A H 0.4807 0.7200 0.3301 0.084 Uiso 1 1 calc R U
H56B H 0.3334 0.7367 0.2488 0.084 Uiso 1 1 calc R U
H56C H 0.3405 0.7429 0.3983 0.084 Uiso 1 1 calc R U
C57 C 0.1088(9) 0.6893(3) 0.3445(8) 0.039(2) Uani 1 1 d . .
H57A H 0.0831 0.7098 0.4086 0.058 Uiso 1 1 calc R U
H57B H 0.0737 0.6994 0.2614 0.058 Uiso 1 1 calc R U
H57C H 0.0560 0.6632 0.3626 0.058 Uiso 1 1 calc R U
C58 C 0.3333(10) 0.6639(3) 0.4744(7) 0.039(2) Uani 1 1 d . .
H58A H 0.4466 0.6592 0.4774 0.059 Uiso 1 1 calc R U
H58B H 0.3057 0.6831 0.5416 0.059 Uiso 1 1 calc R U
H58C H 0.2789 0.6375 0.4861 0.059 Uiso 1 1 calc R U
C59 C 0.9124(9) 0.5266(3) 0.1215(8) 0.042(2) Uani 1 1 d . .
C60 C 1.0066(10) 0.5056(3) 0.2046(9) 0.049(2) Uani 1 1 d . .
H60A H 1.1168 0.5090 0.2019 0.059 Uiso 1 1 calc R U
C61 C 0.9446(14) 0.4792(3) 0.2930(11) 0.066(3) Uani 1 1 d . .
H61A H 1.0107 0.4658 0.3537 0.079 Uiso 1 1 calc R U
C62 C 0.7808(16) 0.4727(3) 0.2912(12) 0.080(4) Uani 1 1 d . .
H62A H 0.7358 0.4535 0.3472 0.096 Uiso 1 1 calc R U
C63 C 0.6852(11) 0.4952(3) 0.2050(11) 0.059(3) Uani 1 1 d . .
H63A H 0.5748 0.4919 0.2047 0.071 Uiso 1 1 calc R U
C64 C 0.7514(9) 0.5213(3) 0.1229(9) 0.046(2) Uani 1 1 d . .
H64A H 0.6865 0.5364 0.0651 0.055 Uiso 1 1 calc R U
C65 C 0.9839(11) 0.5567(3) 0.0285(10) 0.064(3) Uani 1 1 d . .
H65A H 0.9006 0.5691 -0.0242 0.096 Uiso 1 1 calc R U
H65B H 1.0409 0.5784 0.0748 0.096 Uiso 1 1 calc R U
H65C H 1.0563 0.5417 -0.0250 0.096 Uiso 1 1 calc R U

loop_
_atom_site_aniso_label
_atom_site_aniso_U_11
_atom_site_aniso_U_22
_atom_site_aniso_U_33
_atom_site_aniso_U_23
_atom_site_aniso_U_13
_atom_site_aniso_U_12
P1 0.0260(10) 0.0263(10) 0.0149(10) -0.0036(8) 0.0025(8) 0.0038(8)
P2 0.0270(10) 0.0242(10) 0.0166(10) 0.0028(8) -0.0004(8) -0.0043(8)
N1 0.033(3) 0.019(3) 0.010(3) -0.003(2) 0.008(2) 0.000(3)
N2 0.020(3) 0.019(3) 0.013(3) 0.001(2) 0.002(2) 0.001(2)
N3 0.030(3) 0.022(3) 0.012(3) -0.001(2) 0.000(2) 0.001(3)
N4 0.022(3) 0.014(3) 0.013(3) 0.000(2) 0.004(2) 0.002(2)
O1 0.049(3) 0.017(3) 0.031(3) -0.003(2) 0.010(2) -0.007(2)
O2 0.051(4) 0.023(3) 0.011(3) -0.001(2) 0.006(2) -0.002(3)
O3 0.047(3) 0.021(3) 0.026(3) 0.000(2) -0.004(2) -0.002(2)
O4 0.052(4) 0.026(3) 0.018(3) 0.003(2) 0.003(2) 0.004(3)
C1 0.021(4) 0.028(4) 0.018(4) 0.001(3) 0.000(3) 0.001(3)
C2 0.023(4) 0.020(4) 0.017(4) -0.005(3) 0.001(3) -0.003(3)
C3 0.023(4) 0.029(5) 0.017(4) 0.000(3) 0.002(3) 0.001(3)
C4 0.038(4) 0.023(4) 0.019(4) 0.002(3) 0.005(3) 0.002(3)
C5 0.024(4) 0.023(4) 0.024(4) 0.001(3) 0.003(3) -0.001(3)
C6 0.085(7) 0.041(6) 0.056(6) -0.019(5) 0.054(6) -0.019(5)
C7 0.105(8) 0.027(4) 0.020(4) 0.002(4) -0.025(5) 0.008(5)
C8 0.030(4) 0.022(4) 0.014(4) -0.001(3) 0.000(3) -0.001(3)
C9 0.023(4) 0.024(4) 0.033(4) -0.003(3) -0.001(3) 0.005(3)
C10 0.030(4) 0.034(5) 0.037(5) -0.001(4) 0.000(4) 0.003(4)
C11 0.033(4) 0.029(4) 0.031(4) 0.000(4) -0.008(3) -0.009(4)
C12 0.040(5) 0.032(4) 0.011(4) -0.001(3) -0.002(3) -0.012(4)
C13 0.030(4) 0.021(4) 0.016(4) 0.001(3) 0.004(3) 0.005(3)
C14 0.023(4) 0.053(6) 0.058(6) -0.028(5) -0.002(4) 0.009(4)
C15 0.039(5) 0.025(4) 0.021(4) -0.002(3) 0.005(3) 0.002(3)
C16 0.046(5) 0.049(5) 0.042(5) -0.004(4) -0.014(4) -0.009(4)
C17 0.027(4) 0.015(4) 0.017(4) -0.001(3) 0.004(3) 0.001(3)
C18 0.024(4) 0.025(4) 0.016(4) -0.001(3) 0.001(3) -0.002(3)
C19 0.029(4) 0.030(4) 0.018(4) -0.001(3) 0.003(3) 0.002(3)
C20 0.040(5) 0.025(4) 0.016(4) 0.003(3) 0.007(3) 0.002(4)
C21 0.029(4) 0.033(4) 0.015(4) -0.003(3) 0.003(3) -0.006(4)
C22 0.020(4) 0.023(4) 0.014(4) -0.003(3) 0.003(3) 0.001(3)
C23 0.019(4) 0.027(4) 0.029(4) -0.002(3) 0.006(3) 0.002(3)
C24 0.027(4) 0.039(5) 0.030(5) -0.005(4) -0.002(3) 0.001(4)
C25 0.053(5) 0.027(5) 0.033(5) 0.005(4) 0.011(4) -0.001(4)
C26 0.025(4) 0.025(4) 0.018(4) 0.001(3) 0.006(3) 0.001(3)
C27 0.056(6) 0.054(6) 0.021(5) 0.004(4) 0.005(4) -0.025(5)
C28 0.055(3) 0.053(3) 0.052(3) 0.0029(14) 0.0040(14) 0.0023(14)
C29 0.039(5) 0.049(5) 0.023(4) 0.006(4) 0.003(4) -0.017(4)
C30 0.020(4) 0.023(4) 0.020(4) 0.005(3) 0.001(3) -0.003(3)
C31 0.020(4) 0.017(4) 0.012(4) 0.001(3) 0.002(3) -0.003(3)
C32 0.023(4) 0.023(4) 0.019(4) -0.003(3) -0.003(3) 0.003(3)
C33 0.033(4) 0.023(4) 0.017(4) -0.002(3) 0.003(3) 0.006(3)
C34 0.031(4) 0.021(4) 0.011(4) -0.001(3) 0.001(3) -0.004(3)
C35 0.081(7) 0.030(5) 0.023(4) -0.005(4) -0.004(4) -0.007(5)
C36 0.046(5) 0.045(5) 0.049(6) 0.011(4) 0.024(4) 0.015(4)
C37 0.030(4) 0.022(4) 0.013(4) 0.000(3) -0.003(3) 0.001(3)
C38 0.035(4) 0.019(4) 0.019(4) 0.001(3) 0.006(3) 0.004(3)
C39 0.040(5) 0.030(5) 0.024(4) -0.001(3) -0.001(4) 0.004(4)
C40 0.038(5) 0.027(4) 0.033(5) -0.002(4) -0.004(4) 0.009(4)
C41 0.027(4) 0.031(4) 0.030(4) -0.001(3) -0.003(3) -0.001(3)
C42 0.031(4) 0.026(4) 0.024(4) 0.002(3) 0.006(3) -0.005(4)
C43 0.035(4) 0.029(4) 0.021(4) 0.007(3) 0.004(3) 0.002(3)
C44 0.031(5) 0.039(5) 0.047(5) 0.006(4) 0.000(4) -0.014(4)
C45 0.048(6) 0.078(8) 0.051(6) 0.034(5) -0.014(5) 0.004(5)
C46 0.022(4) 0.018(4) 0.011(4) -0.002(3) -0.001(3) 0.004(3)
C47 0.024(4) 0.030(4) 0.012(4) 0.002(3) -0.003(3) -0.005(3)
C48 0.018(4) 0.029(4) 0.025(4) -0.001(3) 0.005(3) 0.007(3)
C49 0.038(5) 0.022(4) 0.015(4) 0.004(3) 0.008(3) 0.007(4)
C50 0.028(4) 0.023(4) 0.017(4) 0.001(3) -0.002(3) -0.005(3)
C51 0.026(4) 0.021(4) 0.012(4) -0.001(3) 0.006(3) 0.001(3)
C52 0.023(4) 0.039(5) 0.030(5) -0.002(4) 0.004(3) -0.005(4)
C53 0.028(4) 0.021(4) 0.029(4) 0.008(3) 0.005(3) -0.005(3)
C54 0.048(5) 0.026(4) 0.037(5) -0.002(4) 0.010(4) 0.011(4)
C55 0.031(4) 0.023(4) 0.010(4) 0.002(3) 0.000(3) -0.006(3)
C56 0.089(7) 0.045(6) 0.035(5) -0.025(4) 0.020(5) -0.035(5)
C57 0.034(5) 0.051(6) 0.032(5) -0.011(4) 0.009(4) 0.009(4)
C58 0.055(6) 0.050(5) 0.012(4) 0.000(4) -0.004(4) 0.009(4)
C59 0.031(5) 0.051(5) 0.043(5) -0.022(4) 0.002(4) 0.002(4)
C60 0.033(5) 0.051(6) 0.064(6) -0.020(5) 0.002(4) 0.005(4)
C61 0.069(8) 0.051(7) 0.078(8) -0.006(6) 0.014(6) 0.008(6)
C62 0.111(11) 0.042(6) 0.089(9) -0.011(6) 0.055(8) -0.009(7)
C63 0.042(6) 0.052(6) 0.085(8) -0.036(6) 0.020(6) -0.011(5)
C64 0.026(5) 0.053(6) 0.059(6) -0.025(5) 0.000(4) -0.004(4)
C65 0.041(6) 0.073(7) 0.079(8) -0.004(6) 0.015(5) -0.003(5)

loop_
_atom_type_symbol
_atom_type_description
_atom_type_scat_dispersion_real
_atom_type_scat_dispersion_imag
_atom_type_scat_source
C C 0.0033 0.0016 'International Tables Vol C Tables 4.2.6.8 and 6.1.1.4'
H H 0.0000 0.0000 'International Tables Vol C Tables 4.2.6.8 and 6.1.1.4'
N N 0.0061 0.0033 'International Tables Vol C Tables 4.2.6.8 and 6.1.1.4'
O O 0.0106 0.0060 'International Tables Vol C Tables 4.2.6.8 and 6.1.1.4'
P P 0.1023 0.0942 'International Tables Vol C Tables 4.2.6.8 and 6.1.1.4'

loop_
_geom_angle_atom_site_label_1
_geom_angle_atom_site_label_2
_geom_angle_atom_site_label_3
_geom_angle
N1 P1 C8 107.9(3)
N1 P1 C1 73.4(3)
C8 P1 C1 109.1(3)
N1 P1 C2 37.7(2)
C8 P1 C2 116.6(3)
C1 P1 C2 36.0(3)
N3 P2 C37 108.7(3)
N3 P2 C30 73.6(3)
C37 P2 C30 109.9(3)
N3 P2 C31 37.6(2)
C37 P2 C31 118.8(3)
C30 P2 C31 36.5(3)
C3 N1 C2 129.7(6)
C3 N1 P1 138.1(5)
C2 N1 P1 92.0(4)
C5 N2 C2 121.7(5)
C5 N2 C17 117.4(5)
C2 N2 C17 120.9(5)
C32 N3 C31 127.6(6)
C32 N3 P2 136.1(5)
C31 N3 P2 92.3(4)
C31 N4 C34 120.9(5)
C31 N4 C46 120.5(5)
C34 N4 C46 118.5(5)
C2 C1 C26 141.5(7)
C2 C1 P1 90.7(5)
C26 C1 P1 127.2(5)
C1 C2 N1 103.2(6)
C1 C2 N2 140.1(6)
N1 C2 N2 116.7(6)
C1 C2 P1 53.3(4)
N1 C2 P1 50.3(3)
N2 C2 P1 164.7(5)
O1 C3 N1 122.3(6)
O1 C3 C4 122.5(6)
N1 C3 C4 115.1(6)
C3 C4 C5 117.2(6)
C3 C4 C7 107.8(6)
C5 C4 C7 107.2(6)
C3 C4 C6 107.8(6)
C5 C4 C6 107.0(6)
C7 C4 C6 109.7(7)
O2 C5 N2 118.9(6)
O2 C5 C4 121.6(6)
N2 C5 C4 119.5(6)
C4 C6 H6A 109.5
C4 C6 H6B 109.5
H6A C6 H6B 109.5
C4 C6 H6C 109.5
H6A C6 H6C 109.5
H6B C6 H6C 109.5
C4 C7 H7A 109.5
C4 C7 H7B 109.5
H7A C7 H7B 109.5
C4 C7 H7C 109.5
H7A C7 H7C 109.5
H7B C7 H7C 109.5
C9 C8 C13 117.7(6)
C9 C8 P1 127.6(5)
C13 C8 P1 114.6(5)
C10 C9 C8 119.6(7)
C10 C9 C14 117.8(6)
C8 C9 C14 122.6(6)
C11 C10 C9 123.1(7)
C11 C10 H10A 118.4
C9 C10 H10A 118.4
C10 C11 C12 118.1(7)
C10 C11 C16 121.3(7)
C12 C11 C16 120.5(7)
C13 C12 C11 120.6(7)
C13 C12 H12A 119.7
C11 C12 H12A 119.7
C12 C13 C8 120.8(6)
C12 C13 C15 116.9(6)
C8 C13 C15 122.2(6)
C9 C14 H14A 109.5
C9 C14 H14B 109.5
H14A C14 H14B 109.5
C9 C14 H14C 109.5
H14A C14 H14C 109.5
H14B C14 H14C 109.5
C13 C15 H15A 109.5
C13 C15 H15B 109.5
H15A C15 H15B 109.5
C13 C15 H15C 109.5
H15A C15 H15C 109.5
H15B C15 H15C 109.5
C11 C16 H16A 109.5
C11 C16 H16B 109.5
H16A C16 H16B 109.5
C11 C16 H16C 109.5
H16A C16 H16C 109.5
H16B C16 H16C 109.5
C22 C17 C18 122.9(6)
C22 C17 N2 118.6(6)
C18 C17 N2 118.5(6)
C19 C18 C17 117.4(6)
C19 C18 C23 121.0(6)
C17 C18 C23 121.5(6)
C20 C19 C18 122.1(7)
C20 C19 H19A 118.9
C18 C19 H19A 118.9
C19 C20 C21 119.2(7)
C19 C20 C25 121.9(7)
C21 C20 C25 119.0(7)
C20 C21 C22 120.7(7)
C20 C21 H21A 119.7
C22 C21 H21A 119.7
C17 C22 C21 117.7(6)
C17 C22 C24 121.7(6)
C21 C22 C24 120.6(6)
C18 C23 H23A 109.5
C18 C23 H23B 109.5
H23A C23 H23B 109.5
C18 C23 H23C 109.5
H23A C23 H23C 109.5
H23B C23 H23C 109.5
C22 C24 H24A 109.5
C22 C24 H24B 109.5
H24A C24 H24B 109.5
C22 C24 H24C 109.5
H24A C24 H24C 109.5
H24B C24 H24C 109.5
C20 C25 H25A 109.5
C20 C25 H25B 109.5
H25A C25 H25B 109.5
C20 C25 H25C 109.5
H25A C25 H25C 109.5
H25B C25 H25C 109.5
C28 C26 C27 109.6(7)
C28 C26 C1 112.4(6)
C27 C26 C1 106.8(6)
C28 C26 C29 109.1(7)
C27 C26 C29 107.4(6)
C1 C26 C29 111.3(6)
C26 C27 H27A 109.5
C26 C27 H27B 109.5
H27A C27 H27B 109.5
C26 C27 H27C 109.5
H27A C27 H27C 109.5
H27B C27 H27C 109.5
C26 C28 H28A 109.5
C26 C28 H28B 109.5
H28A C28 H28B 109.5
C26 C28 H28C 109.5
H28A C28 H28C 109.5
H28B C28 H28C 109.5
C26 C29 H29A 109.5
C26 C29 H29B 109.5
H29A C29 H29B 109.5
C26 C29 H29C 109.5
H29A C29 H29C 109.5
H29B C29 H29C 109.5
C31 C30 C55 141.6(6)
C31 C30 P2 90.7(5)
C55 C30 P2 126.7(5)
C30 C31 N4 139.6(6)
C30 C31 N3 102.2(6)
N4 C31 N3 118.3(6)
C30 C31 P2 52.9(4)
N4 C31 P2 165.4(5)
N3 C31 P2 50.1(3)
O3 C32 N3 123.0(6)
O3 C32 C33 121.9(6)
N3 C32 C33 114.8(6)
C34 C33 C35 108.3(6)
C34 C33 C36 107.0(6)
C35 C33 C36 110.8(7)
C34 C33 C32 114.8(6)
C35 C33 C32 107.8(6)
C36 C33 C32 108.2(6)
O4 C34 N4 118.5(6)
O4 C34 C33 120.2(6)
N4 C34 C33 121.3(6)
C33 C35 H35A 109.5
C33 C35 H35B 109.5
H35A C35 H35B 109.5
C33 C35 H35C 109.5
H35A C35 H35C 109.5
H35B C35 H35C 109.5
C33 C36 H36A 109.5
C33 C36 H36B 109.5
H36A C36 H36B 109.5
C33 C36 H36C 109.5
H36A C36 H36C 109.5
H36B C36 H36C 109.5
C38 C37 C42 119.7(6)
C38 C37 P2 113.6(5)
C42 C37 P2 126.7(5)
C39 C38 C37 118.4(7)
C39 C38 C43 118.8(6)
C37 C38 C43 122.9(6)
C40 C39 C38 123.0(7)
C40 C39 H39A 118.5
C38 C39 H39A 118.5
C39 C40 C41 118.5(7)
C39 C40 C45 121.0(7)
C41 C40 C45 120.5(7)
C40 C41 C42 121.1(7)
C40 C41 H41A 119.5
C42 C41 H41A 119.5
C41 C42 C37 119.3(6)
C41 C42 C44 117.0(6)
C37 C42 C44 123.6(7)
C38 C43 H43A 109.5
C38 C43 H43B 109.5
H43A C43 H43B 109.5
C38 C43 H43C 109.5
H43A C43 H43C 109.5
H43B C43 H43C 109.5
C42 C44 H44A 109.5
C42 C44 H44B 109.5
H44A C44 H44B 109.5
C42 C44 H44C 109.5
H44A C44 H44C 109.5
H44B C44 H44C 109.5
C40 C45 H45A 109.5
C40 C45 H45B 109.5
H45A C45 H45B 109.5
C40 C45 H45C 109.5
H45A C45 H45C 109.5
H45B C45 H45C 109.5
C47 C46 C51 122.8(6)
C47 C46 N4 118.6(6)
C51 C46 N4 118.6(6)
C46 C47 C48 117.4(6)
C46 C47 C52 122.1(6)
C48 C47 C52 120.4(6)
C49 C48 C47 122.0(6)
C49 C48 H48A 119.0
C47 C48 H48A 119.0
C48 C49 C50 118.2(6)
C48 C49 C54 121.7(7)
C50 C49 C54 120.1(7)
C49 C50 C51 122.2(7)
C49 C50 H50A 118.9
C51 C50 H50A 118.9
C46 C51 C50 117.2(6)
C46 C51 C53 121.7(6)
C50 C51 C53 121.0(6)
C47 C52 H52A 109.5
C47 C52 H52B 109.5
H52A C52 H52B 109.5
C47 C52 H52C 109.5
H52A C52 H52C 109.5
H52B C52 H52C 109.5
C51 C53 H53A 109.5
C51 C53 H53B 109.5
H53A C53 H53B 109.5
C51 C53 H53C 109.5
H53A C53 H53C 109.5
H53B C53 H53C 109.5
C49 C54 H54A 109.5
C49 C54 H54B 109.5
H54A C54 H54B 109.5
C49 C54 H54C 109.5
H54A C54 H54C 109.5
H54B C54 H54C 109.5
C57 C55 C30 110.9(6)
C57 C55 C56 109.4(7)
C30 C55 C56 112.8(6)
C57 C55 C58 108.0(6)
C30 C55 C58 106.3(6)
C56 C55 C58 109.2(6)
C55 C56 H56A 109.5
C55 C56 H56B 109.5
H56A C56 H56B 109.5
C55 C56 H56C 109.5
H56A C56 H56C 109.5
H56B C56 H56C 109.5
C55 C57 H57A 109.5
C55 C57 H57B 109.5
H57A C57 H57B 109.5
C55 C57 H57C 109.5
H57A C57 H57C 109.5
H57B C57 H57C 109.5
C55 C58 H58A 109.5
C55 C58 H58B 109.5
H58A C58 H58B 109.5
C55 C58 H58C 109.5
H58A C58 H58C 109.5
H58B C58 H58C 109.5
C60 C59 C64 120.0(9)
C60 C59 C65 119.9(8)
C64 C59 C65 120.1(8)
C59 C60 C61 121.2(9)
C59 C60 H60A 119.4
C61 C60 H60A 119.4
C60 C61 C62 118.6(11)
C60 C61 H61A 120.7
C62 C61 H61A 120.7
C63 C62 C61 119.2(10)
C63 C62 H62A 120.4
C61 C62 H62A 120.4
C64 C63 C62 119.7(9)
C64 C63 H63A 120.1
C62 C63 H63A 120.1
C63 C64 C59 121.2(9)
C63 C64 H64A 119.4
C59 C64 H64A 119.4
C59 C65 H65A 109.5
C59 C65 H65B 109.5
H65A C65 H65B 109.5
C59 C65 H65C 109.5
H65A C65 H65C 109.5
H65B C65 H65C 109.5

loop_
_geom_bond_atom_site_label_1
_geom_bond_atom_site_label_2
_geom_bond_distance
P1 N1 1.769(5)
P1 C8 1.825(7)
P1 C1 1.842(8)
P1 C2 2.297(7)
P2 N3 1.770(6)
P2 C37 1.835(7)
P2 C30 1.839(7)
P2 C31 2.306(7)
N1 C3 1.345(8)
N1 C2 1.406(8)
N2 C5 1.407(8)
N2 C2 1.409(8)
N2 C17 1.449(8)
N3 C32 1.355(8)
N3 C31 1.409(8)
N4 C31 1.393(8)
N4 C34 1.393(8)
N4 C46 1.441(8)
O1 C3 1.222(8)
O2 C5 1.208(8)
O3 C32 1.219(8)
O4 C34 1.235(8)
C1 C2 1.350(9)
C1 C26 1.532(10)
C3 C4 1.513(10)
C4 C5 1.521(10)
C4 C7 1.539(10)
C4 C6 1.556(11)
C6 H6A 0.9800
C6 H6B 0.9800
C6 H6C 0.9800
C7 H7A 0.9800
C7 H7B 0.9800
C7 H7C 0.9800
C8 C9 1.412(10)
C8 C13 1.415(9)
C9 C10 1.389(10)
C9 C14 1.509(10)
C10 C11 1.369(10)
C10 H10A 0.9500
C11 C12 1.399(10)
C11 C16 1.519(10)
C12 C13 1.399(10)
C12 H12A 0.9500
C13 C15 1.515(10)
C14 H14A 0.9800
C14 H14B 0.9800
C14 H14C 0.9800
C15 H15A 0.9800
C15 H15B 0.9800
C15 H15C 0.9800
C16 H16A 0.9800
C16 H16B 0.9800
C16 H16C 0.9800
C17 C22 1.380(9)
C17 C18 1.395(9)
C18 C19 1.381(10)
C18 C23 1.513(9)
C19 C20 1.374(10)
C19 H19A 0.9500
C20 C21 1.395(10)
C20 C25 1.522(10)
C21 C22 1.402(10)
C21 H21A 0.9500
C22 C24 1.518(10)
C23 H23A 0.9800
C23 H23B 0.9800
C23 H23C 0.9800
C24 H24A 0.9800
C24 H24B 0.9800
C24 H24C 0.9800
C25 H25A 0.9800
C25 H25B 0.9800
C25 H25C 0.9800
C26 C28 1.510(11)
C26 C27 1.518(10)
C26 C29 1.533(10)
C27 H27A 0.9800
C27 H27B 0.9800
C27 H27C 0.9800
C28 H28A 0.9800
C28 H28B 0.9800
C28 H28C 0.9800
C29 H29A 0.9800
C29 H29B 0.9800
C29 H29C 0.9800
C30 C31 1.371(9)
C30 C55 1.515(10)
C32 C33 1.543(10)
C33 C34 1.517(9)
C33 C35 1.530(11)
C33 C36 1.541(11)
C35 H35A 0.9800
C35 H35B 0.9800
C35 H35C 0.9800
C36 H36A 0.9800
C36 H36B 0.9800
C36 H36C 0.9800
C37 C38 1.409(9)
C37 C42 1.414(10)
C38 C39 1.385(10)
C38 C43 1.515(10)
C39 C40 1.382(11)
C39 H39A 0.9500
C40 C41 1.384(11)
C40 C45 1.516(11)
C41 C42 1.400(10)
C41 H41A 0.9500
C42 C44 1.516(10)
C43 H43A 0.9800
C43 H43B 0.9800
C43 H43C 0.9800
C44 H44A 0.9800
C44 H44B 0.9800
C44 H44C 0.9800
C45 H45A 0.9800
C45 H45B 0.9800
C45 H45C 0.9800
C46 C47 1.387(9)
C46 C51 1.389(9)
C47 C48 1.397(9)
C47 C52 1.499(10)
C48 C49 1.382(10)
C48 H48A 0.9500
C49 C50 1.390(10)
C49 C54 1.508(10)
C50 C51 1.391(9)
C50 H50A 0.9500
C51 C53 1.507(10)
C52 H52A 0.9800
C52 H52B 0.9800
C52 H52C 0.9800
C53 H53A 0.9800
C53 H53B 0.9800
C53 H53C 0.9800
C54 H54A 0.9800
C54 H54B 0.9800
C54 H54C 0.9800
C55 C57 1.514(10)
C55 C56 1.539(10)
C55 C58 1.541(10)
C56 H56A 0.9800
C56 H56B 0.9800
C56 H56C 0.9800
C57 H57A 0.9800
C57 H57B 0.9800
C57 H57C 0.9800
C58 H58A 0.9800
C58 H58B 0.9800
C58 H58C 0.9800
C59 C60 1.359(12)
C59 C64 1.387(11)
C59 C65 1.526(13)
C60 C61 1.385(14)
C60 H60A 0.9500
C61 C62 1.415(16)
C61 H61A 0.9500
C62 C63 1.410(16)
C62 H62A 0.9500
C63 C64 1.350(13)
C63 H63A 0.9500
C64 H64A 0.9500
C65 H65A 0.9800
C65 H65B 0.9800
C65 H65C 0.9800
